data_9002379
loop_
_publ_author_name
'Xu, H.'
'Heaney, P. J.'
'Beall, G. H.'

_publ_section_title
;Phase transitions induced by solid solution in stuffed derivatives of quartz:
 A powder synchrotron XRD study of the LiAlSiO4-SiO2 join Sample: x=.2,
 Li.8Al.8Si1.2O4, beta eucryptite structure
;
_journal_name_full 'American Mineralogist'
_journal_page_first 971
_journal_page_last 979
_journal_volume 85
_journal_year 2000
_chemical_formula_structural Li.8Al.8Si1.2O4
_chemical_formula_sum 'Al Li O4 Si'
_space_group_IT_number 180
_symmetry_space_group_name_Hall 'P 62 2 (0 0 4)'
_symmetry_space_group_name_H-M 'P 62 2 2'
_cell_angle_alpha 90
_cell_angle_beta 90
_cell_angle_gamma 120
_cell_length_a 10.4949
_cell_length_b 10.4949
_cell_length_c 10.9650
_cell_formula_units_Z 12
_cell_volume 1045.914
_database_code_amcsd 0002463
_exptl_crystal_density_diffrn 2.401
_cod_original_formula_sum 'Li Si Al O4'
_cod_database_code 9002379
_amcsd_formula_title Li.8Al.8Si1.2O4

loop_
_space_group_symop_operation_xyz
x,y,z
x,x-y,1/3-z
x-y,x,1/3+z
y,x,2/3-z
-y,x-y,2/3+z
-x+y,y,-z
-x,-y,z
-x,-x+y,1/3-z
-x+y,-x,1/3+z
-y,-x,2/3-z
y,-x+y,2/3+z
x-y,-y,-z

loop_
_atom_site_label
_atom_site_fract_x
_atom_site_fract_y
_atom_site_fract_z
_atom_site_U_iso_or_equiv
Li1 0.00000 0.00000 0.50000 0.02500
Li2 0.50000 0.00000 0.00000 0.02500
Li3 0.50000 0.00000 0.31600 0.02500
Si1 0.25040 0.00000 0.00000 0.00790
Si2 0.25010 0.50020 0.00000 0.00790
Al1 0.24900 0.00000 0.50000 0.00790
Al2 0.25030 0.50060 0.50000 0.00790
O1 0.10780 0.20610 0.24380 0.01340
O2 0.09870 0.69660 0.25630 0.01340
O3 0.59130 0.70100 0.27790 0.01340
O4 0.59980 0.20240 0.24940 0.01340

loop_
_cod_related_entry_id
_cod_related_entry_database
_cod_related_entry_code
1 AMCSD 0002463
